data_1561517
loop_
_publ_author_name
'Wang, Chao'
'Zhao, Jun'
'Xia, Liang'
'Wu, Xue-Qian'
'Wang, Jian-Fang'
'Dong, Wen-Wen'
'Wu, Ya-Pan'

_publ_section_title
;
 Utilization of mixed ligands to construct diverse Ni(II)-coordination
 polymers based on terphenyl-2,2&#x2032;,4,4&#x2032;-tetracarboxylic acid
 and varied N-donor co-ligands
;
_journal_name_full 'Journal of Solid State Chemistry'
_journal_page_first 273
_journal_page_last 278
_journal_paper_doi 10.1016/j.jssc.2016.03.049
_journal_volume 238
_journal_year 2016
_chemical_formula_sum 'C36 H34 N4 Ni O12'
_chemical_formula_weight 773.38
_space_group_IT_number 15
_space_group_name_Hall '-C 2yc'
_space_group_name_H-M_alt 'C 1 2/c 1'
_symmetry_cell_setting monoclinic
_symmetry_space_group_name_H-M 'C 1 2/c 1'
_atom_sites_solution_hydrogens geom
_atom_sites_solution_primary direct
_atom_sites_solution_secondary difmap
_cell_angle_alpha 90.00
_cell_angle_beta 118.271(9)
_cell_angle_gamma 90.00
_cell_formula_units_Z 4
_cell_length_a 20.559(5)
_cell_length_b 13.824(3)
_cell_length_c 13.607(4)
_cell_measurement_reflns_used 4802
_cell_measurement_temperature 296(2)
_cell_measurement_theta_max 27.5
_cell_measurement_theta_min 1.9
_cell_volume 3405.9(15)
_computing_structure_refinement 'SHELXL-97 (Sheldrick, 1997)'
_computing_structure_solution 'SHELXS-97 (Sheldrick, 1990)'
_diffrn_ambient_temperature 296(2)
_diffrn_measured_fraction_theta_full 0.999
_diffrn_measured_fraction_theta_max 0.999
_diffrn_measurement_device_type 'Rigaku Mercury375R (2x2 bin mode)'
_diffrn_radiation_monochromator graphite
_diffrn_radiation_source 'fine-focus sealed tube'
_diffrn_radiation_type MoK\a
_diffrn_radiation_wavelength 0.71073
_diffrn_reflns_av_R_equivalents 0.1064
_diffrn_reflns_av_sigmaI/netI 0.0585
_diffrn_reflns_limit_h_max 26
_diffrn_reflns_limit_h_min -26
_diffrn_reflns_limit_k_max 17
_diffrn_reflns_limit_k_min -17
_diffrn_reflns_limit_l_max 17
_diffrn_reflns_limit_l_min -17
_diffrn_reflns_number 17872
_diffrn_reflns_theta_full 27.48
_diffrn_reflns_theta_max 27.48
_diffrn_reflns_theta_min 2.25
_exptl_absorpt_coefficient_mu 0.643
_exptl_absorpt_correction_T_max 0.8931
_exptl_absorpt_correction_T_min 0.8662
_exptl_absorpt_correction_type multi-scan
_exptl_crystal_colour green
_exptl_crystal_density_diffrn 1.508
_exptl_crystal_density_method 'not measured'
_exptl_crystal_description prism
_exptl_crystal_F_000 1608
_exptl_crystal_size_max 0.23
_exptl_crystal_size_mid 0.21
_exptl_crystal_size_min 0.18
_refine_diff_density_max 0.490
_refine_diff_density_min -0.825
_refine_diff_density_rms 0.071
_refine_ls_extinction_method none
_refine_ls_goodness_of_fit_ref 1.033
_refine_ls_hydrogen_treatment mixed
_refine_ls_matrix_type full
_refine_ls_number_parameters 253
_refine_ls_number_reflns 3897
_refine_ls_number_restraints 7
_refine_ls_restrained_S_all 1.033
_refine_ls_R_factor_all 0.0544
_refine_ls_R_factor_gt 0.0484
_refine_ls_shift/su_max 0.000
_refine_ls_shift/su_mean 0.000
_refine_ls_structure_factor_coef Fsqd
_refine_ls_weighting_details 'calc w=1/[\s^2^(Fo^2^)+(0.0558P)^2^+5.2747P] where P=(Fo^2^+2Fc^2^)/3'
_refine_ls_weighting_scheme calc
_refine_ls_wR_factor_gt 0.1241
_refine_ls_wR_factor_ref 0.1286
_reflns_number_gt 3507
_reflns_number_total 3897
_reflns_threshold_expression >2sigma(I)
_cod_data_source_file JSSC-2016-238-273.cif
_cod_data_source_block 1
_cod_depositor_comments
;
The following automatic conversions were performed:

data item '_symmetry_cell_setting' value 'Monoclinic' was changed to
'monoclinic' in accordance with the built-in table derived from the
CIF Core dictionary named 'cif_core.dic' version 2.4.5 last updated
on 2014-11-21.

Automatic conversion script
Id: cif_fix_values 8369 2020-08-20 11:38:08Z andrius 
;
_cod_original_sg_symbol_H-M C2/c
_cod_database_code 1561517

loop_
_symmetry_equiv_pos_as_xyz
'x, y, z'
'-x, y, -z+1/2'
'x+1/2, y+1/2, z'
'-x+1/2, y+1/2, -z+1/2'
'-x, -y, -z'
'x, -y, z-1/2'
'-x+1/2, -y+1/2, -z'
'x+1/2, -y+1/2, z-1/2'

loop_
_atom_site_label
_atom_site_type_symbol
_atom_site_fract_x
_atom_site_fract_y
_atom_site_fract_z
_atom_site_U_iso_or_equiv
_atom_site_adp_type
_atom_site_occupancy
_atom_site_symmetry_multiplicity
_atom_site_calc_flag
_atom_site_refinement_flags
_atom_site_disorder_assembly
_atom_site_disorder_group
Ni1 Ni 0.5000 0.45631(3) 0.2500 0.02150(13) Uani 1 2 d S . .
O1 O 0.39199(9) 0.46734(11) 0.11309(13) 0.0267(3) Uani 1 1 d . . .
O2 O 0.39923(10) 0.48284(15) -0.04546(16) 0.0385(4) Uani 1 1 d . . .
O3 O 0.23452(10) 0.80376(13) -0.15125(18) 0.0425(5) Uani 1 1 d D . .
O4 O 0.11419(12) 0.77319(15) -0.2318(2) 0.0703(8) Uani 1 1 d . . .
O5 O 0.47383(10) 0.56762(13) 0.32845(14) 0.0320(4) Uani 1 1 d D . .
H5A H 0.4392(12) 0.6064(19) 0.287(2) 0.048 Uiso 1 1 d D . .
H5B H 0.4633(16) 0.544(2) 0.377(2) 0.048 Uiso 1 1 d D . .
O6 O 0.19925(11) 0.01791(14) 0.28924(17) 0.0393(4) Uani 1 1 d D . .
H6B H 0.1725(15) -0.001(3) 0.317(2) 0.059 Uiso 1 1 d D . .
H6A H 0.1763(15) 0.013(3) 0.2190(8) 0.059 Uiso 1 1 d D . .
N1 N 0.45948(10) 0.35124(13) 0.31348(16) 0.0273(4) Uani 1 1 d . . .
N2 N 0.43640(12) 0.24858(15) 0.41604(18) 0.0322(4) Uani 1 1 d . . .
C1 C 0.36582(12) 0.48573(15) 0.01015(18) 0.0227(4) Uani 1 1 d . . .
C2 C 0.28517(12) 0.51554(16) -0.05064(17) 0.0230(4) Uani 1 1 d . . .
C7 C 0.26934(13) 0.61071(16) -0.08830(19) 0.0270(5) Uani 1 1 d . . .
H7 H 0.3075 0.6522 -0.0787 0.032 Uiso 1 1 calc R . .
C6 C 0.19652(13) 0.64422(16) -0.14041(19) 0.0289(5) Uani 1 1 d . . .
C5 C 0.13980(13) 0.58112(18) -0.1571(2) 0.0330(5) Uani 1 1 d . . .
H5 H 0.0912 0.6027 -0.1924 0.040 Uiso 1 1 calc R . .
C4 C 0.15527(13) 0.48606(18) -0.1213(2) 0.0324(5) Uani 1 1 d . . .
H6 H 0.1167 0.4442 -0.1338 0.039 Uiso 1 1 calc R . .
C3 C 0.22795(12) 0.45189(15) -0.06683(19) 0.0253(4) Uani 1 1 d . . .
C8 C 0.17786(14) 0.74651(18) -0.1787(2) 0.0355(5) Uani 1 1 d . . .
C9 C 0.24120(12) 0.34860(15) -0.03092(18) 0.0250(4) Uani 1 1 d . . .
C10 C 0.20875(13) 0.30972(17) 0.0302(2) 0.0301(5) Uani 1 1 d . . .
H10 H 0.1809 0.3495 0.0509 0.036 Uiso 1 1 calc R . .
C11 C 0.28264(12) 0.28750(16) -0.0606(2) 0.0281(5) Uani 1 1 d . . .
H11 H 0.3049 0.3117 -0.1011 0.034 Uiso 1 1 calc R . .
C12 C 0.48045(14) 0.32055(17) 0.4155(2) 0.0317(5) Uani 1 1 d . . .
H12 H 0.5204 0.3452 0.4790 0.038 Uiso 1 1 calc R . .
C13 C 0.39935(15) 0.2959(2) 0.2462(2) 0.0431(7) Uani 1 1 d . . .
H13 H 0.3725 0.3017 0.1690 0.052 Uiso 1 1 calc R . .
C14 C 0.38479(15) 0.2321(2) 0.3079(2) 0.0474(7) Uani 1 1 d . . .
H14 H 0.3473 0.1862 0.2822 0.057 Uiso 1 1 calc R . .
C15 C 0.44474(17) 0.1914(2) 0.5122(2) 0.0412(6) Uani 1 1 d . . .
H15A H 0.3974 0.1863 0.5113 0.049 Uiso 1 1 calc R . .
H15B H 0.4790 0.2236 0.5807 0.049 Uiso 1 1 calc R . .
C16 C 0.47332(16) 0.09105(18) 0.5082(2) 0.0363(6) Uani 1 1 d . . .
C17 C 0.42466(16) 0.0164(2) 0.4498(2) 0.0422(6) Uani 1 1 d . . .
H17 H 0.3740 0.0271 0.4158 0.051 Uiso 1 1 calc R . .
C18 C 0.54832(16) 0.0738(2) 0.5576(2) 0.0413(6) Uani 1 1 d . . .
H18 H 0.5812 0.1233 0.5965 0.050 Uiso 1 1 calc R . .
H3 H 0.2166 0.8588 -0.1755 0.071(12) Uiso 1 1 d RD . .

loop_
_atom_site_aniso_label
_atom_site_aniso_U_11
_atom_site_aniso_U_22
_atom_site_aniso_U_33
_atom_site_aniso_U_23
_atom_site_aniso_U_13
_atom_site_aniso_U_12
Ni1 0.0240(2) 0.0173(2) 0.0223(2) 0.000 0.01024(16) 0.000
O1 0.0258(8) 0.0278(8) 0.0233(8) 0.0048(6) 0.0091(6) 0.0005(6)
O2 0.0365(9) 0.0490(11) 0.0373(10) 0.0102(8) 0.0236(8) 0.0095(8)
O3 0.0443(10) 0.0241(9) 0.0579(12) 0.0088(8) 0.0233(9) 0.0069(8)
O4 0.0413(11) 0.0308(11) 0.108(2) 0.0228(12) 0.0104(12) 0.0133(9)
O5 0.0403(9) 0.0266(8) 0.0291(9) 0.0018(7) 0.0163(8) 0.0101(7)
O6 0.0469(11) 0.0315(9) 0.0448(11) -0.0059(8) 0.0261(9) -0.0069(8)
N1 0.0316(9) 0.0222(9) 0.0282(9) 0.0021(7) 0.0143(8) -0.0022(7)
N2 0.0404(11) 0.0247(10) 0.0346(11) 0.0054(8) 0.0203(9) -0.0017(8)
C1 0.0254(10) 0.0165(9) 0.0241(10) 0.0016(8) 0.0099(8) -0.0005(8)
C2 0.0256(10) 0.0210(10) 0.0210(10) 0.0023(8) 0.0100(8) 0.0019(8)
C7 0.0312(11) 0.0217(10) 0.0275(11) 0.0030(9) 0.0134(9) 0.0010(8)
C6 0.0349(12) 0.0219(11) 0.0283(11) 0.0037(9) 0.0137(10) 0.0063(9)
C5 0.0292(11) 0.0301(12) 0.0353(12) 0.0055(10) 0.0116(10) 0.0085(9)
C4 0.0286(11) 0.0273(12) 0.0373(13) 0.0021(10) 0.0123(10) 0.0005(9)
C3 0.0280(11) 0.0207(10) 0.0260(11) 0.0006(8) 0.0118(9) 0.0006(8)
C8 0.0397(13) 0.0245(12) 0.0385(13) 0.0045(10) 0.0154(11) 0.0079(10)
C9 0.0255(10) 0.0185(10) 0.0282(11) 0.0007(8) 0.0104(9) -0.0017(8)
C10 0.0315(11) 0.0241(11) 0.0394(13) 0.0009(10) 0.0205(10) 0.0018(9)
C11 0.0304(11) 0.0244(11) 0.0329(12) 0.0027(9) 0.0179(10) -0.0003(9)
C12 0.0403(13) 0.0254(12) 0.0283(11) 0.0001(9) 0.0152(10) -0.0043(10)
C13 0.0446(14) 0.0376(14) 0.0309(13) 0.0070(11) 0.0046(11) -0.0149(12)
C14 0.0411(14) 0.0405(15) 0.0431(15) 0.0101(12) 0.0056(12) -0.0175(12)
C15 0.0631(17) 0.0326(14) 0.0389(14) 0.0078(11) 0.0332(13) 0.0016(12)
C16 0.0512(15) 0.0301(13) 0.0327(12) 0.0080(10) 0.0240(12) -0.0016(11)
C17 0.0415(14) 0.0366(14) 0.0457(15) 0.0082(12) 0.0183(12) -0.0017(11)
C18 0.0497(15) 0.0329(13) 0.0402(14) 0.0027(11) 0.0204(13) -0.0078(12)

loop_
_atom_type_symbol
_atom_type_description
_atom_type_scat_dispersion_real
_atom_type_scat_dispersion_imag
_atom_type_scat_source
C C 0.0033 0.0016 'International Tables Vol C Tables 4.2.6.8 and 6.1.1.4'
H H 0.0000 0.0000 'International Tables Vol C Tables 4.2.6.8 and 6.1.1.4'
N N 0.0061 0.0033 'International Tables Vol C Tables 4.2.6.8 and 6.1.1.4'
Ni Ni 0.3393 1.1124 'International Tables Vol C Tables 4.2.6.8 and 6.1.1.4'
O O 0.0106 0.0060 'International Tables Vol C Tables 4.2.6.8 and 6.1.1.4'

loop_
_geom_angle_atom_site_label_1
_geom_angle_atom_site_label_2
_geom_angle_atom_site_label_3
_geom_angle
_geom_angle_site_symmetry_1
_geom_angle_site_symmetry_3
N1 Ni1 N1 90.16(11) 2_655 .
N1 Ni1 O5 172.25(7) 2_655 .
N1 Ni1 O5 92.99(8) . .
N1 Ni1 O5 92.99(8) 2_655 2_655
N1 Ni1 O5 172.25(7) . 2_655
O5 Ni1 O5 84.79(10) . 2_655
N1 Ni1 O1 98.37(7) 2_655 .
N1 Ni1 O1 87.47(7) . .
O5 Ni1 O1 88.85(7) . .
O5 Ni1 O1 85.07(7) 2_655 .
N1 Ni1 O1 87.47(7) 2_655 2_655
N1 Ni1 O1 98.37(7) . 2_655
O5 Ni1 O1 85.07(7) . 2_655
O5 Ni1 O1 88.85(7) 2_655 2_655
O1 Ni1 O1 171.76(9) . 2_655
C1 O1 Ni1 134.84(14) . .
C8 O3 H3 105.6 . .
Ni1 O5 H5A 118(2) . .
Ni1 O5 H5B 110(2) . .
H5A O5 H5B 108.0(15) . .
H6B O6 H6A 110.7(16) . .
C12 N1 C13 105.5(2) . .
C12 N1 Ni1 132.54(16) . .
C13 N1 Ni1 121.98(16) . .
C12 N2 C14 107.4(2) . .
C12 N2 C15 127.4(2) . .
C14 N2 C15 125.0(2) . .
O2 C1 O1 126.9(2) . .
O2 C1 C2 117.00(19) . .
O1 C1 C2 116.07(19) . .
C7 C2 C3 120.2(2) . .
C7 C2 C1 117.48(19) . .
C3 C2 C1 122.31(19) . .
C2 C7 C6 120.5(2) . .
C2 C7 H7 119.8 . .
C6 C7 H7 119.8 . .
C5 C6 C7 119.4(2) . .
C5 C6 C8 118.8(2) . .
C7 C6 C8 121.8(2) . .
C4 C5 C6 120.3(2) . .
C4 C5 H5 119.9 . .
C6 C5 H5 119.9 . .
C5 C4 C3 121.1(2) . .
C5 C4 H6 119.4 . .
C3 C4 H6 119.4 . .
C4 C3 C2 118.6(2) . .
C4 C3 C9 118.7(2) . .
C2 C3 C9 122.7(2) . .
O4 C8 O3 123.3(2) . .
O4 C8 C6 121.4(2) . .
O3 C8 C6 115.3(2) . .
C11 C9 C10 118.1(2) . .
C11 C9 C3 122.0(2) . .
C10 C9 C3 119.9(2) . .
C11 C10 C9 121.3(2) 7 .
C11 C10 H10 119.4 7 .
C9 C10 H10 119.4 . .
C9 C11 C10 120.7(2) . 7
C9 C11 H11 119.7 . .
C10 C11 H11 119.7 7 .
N1 C12 N2 111.0(2) . .
N1 C12 H12 124.5 . .
N2 C12 H12 124.5 . .
C14 C13 N1 110.2(2) . .
C14 C13 H13 124.9 . .
N1 C13 H13 124.9 . .
C13 C14 N2 105.9(2) . .
C13 C14 H14 127.1 . .
N2 C14 H14 127.1 . .
N2 C15 C16 110.1(2) . .
N2 C15 H15A 109.6 . .
C16 C15 H15A 109.6 . .
N2 C15 H15B 109.6 . .
C16 C15 H15B 109.6 . .
H15A C15 H15B 108.1 . .
C18 C16 C17 119.0(3) . .
C18 C16 C15 120.1(2) . .
C17 C16 C15 120.8(3) . .
C18 C17 C16 120.2(3) 5_656 .
C18 C17 H17 119.9 5_656 .
C16 C17 H17 119.9 . .
C16 C18 C17 120.8(3) . 5_656
C16 C18 H18 119.6 . .
C17 C18 H18 119.6 5_656 .

loop_
_geom_bond_atom_site_label_1
_geom_bond_atom_site_label_2
_geom_bond_distance
_geom_bond_site_symmetry_2
Ni1 N1 2.0571(19) 2_655
Ni1 N1 2.0571(19) .
Ni1 O5 2.0834(17) .
Ni1 O5 2.0834(17) 2_655
Ni1 O1 2.1228(16) .
Ni1 O1 2.1228(16) 2_655
O1 C1 1.266(3) .
O2 C1 1.240(3) .
O3 C8 1.308(3) .
O3 H3 0.8417 .
O4 C8 1.215(3) .
O5 H5A 0.855(10) .
O5 H5B 0.853(10) .
O6 H6B 0.845(10) .
O6 H6A 0.844(10) .
N1 C12 1.314(3) .
N1 C13 1.371(3) .
N2 C12 1.348(3) .
N2 C14 1.365(3) .
N2 C15 1.467(3) .
C1 C2 1.518(3) .
C2 C7 1.393(3) .
C2 C3 1.401(3) .
C7 C6 1.398(3) .
C7 H7 0.9300 .
C6 C5 1.386(3) .
C6 C8 1.493(3) .
C5 C4 1.385(3) .
C5 H5 0.9300 .
C4 C3 1.399(3) .
C4 H6 0.9300 .
C3 C9 1.492(3) .
C9 C11 1.388(3) .
C9 C10 1.396(3) .
C10 C11 1.393(3) 7
C10 H10 0.9300 .
C11 C10 1.393(3) 7
C11 H11 0.9300 .
C12 H12 0.9300 .
C13 C14 1.346(4) .
C13 H13 0.9300 .
C14 H14 0.9300 .
C15 C16 1.518(4) .
C15 H15A 0.9700 .
C15 H15B 0.9700 .
C16 C18 1.380(4) .
C16 C17 1.394(4) .
C17 C18 1.389(4) 5_656
C17 H17 0.9300 .
C18 C17 1.389(4) 5_656
C18 H18 0.9300 .

loop_
_geom_torsion_atom_site_label_1
_geom_torsion_atom_site_label_2
_geom_torsion_atom_site_label_3
_geom_torsion_atom_site_label_4
_geom_torsion
_geom_torsion_site_symmetry_1
_geom_torsion_site_symmetry_2
_geom_torsion_site_symmetry_3
_geom_torsion_site_symmetry_4
N1 Ni1 O1 C1 -57.1(2) 2_655 . . .
N1 Ni1 O1 C1 -146.9(2) . . . .
O5 Ni1 O1 C1 120.1(2) . . . .
O5 Ni1 O1 C1 35.2(2) 2_655 . . .
O1 Ni1 O1 C1 77.7(2) 2_655 . . .
N1 Ni1 N1 C12 107.2(2) 2_655 . . .
O5 Ni1 N1 C12 -65.7(2) . . . .
O5 Ni1 N1 C12 -138.8(5) 2_655 . . .
O1 Ni1 N1 C12 -154.4(2) . . . .
O1 Ni1 N1 C12 19.8(2) 2_655 . . .
N1 Ni1 N1 C13 -72.2(2) 2_655 . . .
O5 Ni1 N1 C13 114.9(2) . . . .
O5 Ni1 N1 C13 41.8(6) 2_655 . . .
O1 Ni1 N1 C13 26.2(2) . . . .
O1 Ni1 N1 C13 -159.6(2) 2_655 . . .
Ni1 O1 C1 O2 17.0(4) . . . .
Ni1 O1 C1 C2 -162.22(14) . . . .
O2 C1 C2 C7 -67.5(3) . . . .
O1 C1 C2 C7 111.8(2) . . . .
O2 C1 C2 C3 114.1(3) . . . .
O1 C1 C2 C3 -66.6(3) . . . .
C3 C2 C7 C6 1.3(3) . . . .
C1 C2 C7 C6 -177.1(2) . . . .
C2 C7 C6 C5 -1.7(4) . . . .
C2 C7 C6 C8 178.1(2) . . . .
C7 C6 C5 C4 0.7(4) . . . .
C8 C6 C5 C4 -179.2(2) . . . .
C6 C5 C4 C3 0.8(4) . . . .
C5 C4 C3 C2 -1.1(4) . . . .
C5 C4 C3 C9 -179.6(2) . . . .
C7 C2 C3 C4 0.1(3) . . . .
C1 C2 C3 C4 178.4(2) . . . .
C7 C2 C3 C9 178.5(2) . . . .
C1 C2 C3 C9 -3.2(3) . . . .
C5 C6 C8 O4 -6.1(4) . . . .
C7 C6 C8 O4 174.0(3) . . . .
C5 C6 C8 O3 174.1(2) . . . .
C7 C6 C8 O3 -5.7(4) . . . .
C4 C3 C9 C11 126.8(3) . . . .
C2 C3 C9 C11 -51.6(3) . . . .
C4 C3 C9 C10 -50.3(3) . . . .
C2 C3 C9 C10 131.3(2) . . . .
C11 C9 C10 C11 -0.1(4) . . . 7
C3 C9 C10 C11 177.1(2) . . . 7
C10 C9 C11 C10 0.1(4) . . . 7
C3 C9 C11 C10 -177.0(2) . . . 7
C13 N1 C12 N2 -0.1(3) . . . .
Ni1 N1 C12 N2 -179.60(16) . . . .
C14 N2 C12 N1 0.5(3) . . . .
C15 N2 C12 N1 175.6(2) . . . .
C12 N1 C13 C14 -0.3(3) . . . .
Ni1 N1 C13 C14 179.2(2) . . . .
N1 C13 C14 N2 0.6(4) . . . .
C12 N2 C14 C13 -0.7(3) . . . .
C15 N2 C14 C13 -175.9(3) . . . .
C12 N2 C15 C16 -105.0(3) . . . .
C14 N2 C15 C16 69.2(4) . . . .
N2 C15 C16 C18 89.1(3) . . . .
N2 C15 C16 C17 -87.5(3) . . . .
C18 C16 C17 C18 0.3(5) . . . 5_656
C15 C16 C17 C18 176.9(2) . . . 5_656
C17 C16 C18 C17 -0.3(5) . . . 5_656
C15 C16 C18 C17 -177.0(2) . . . 5_656
